data_5000320
_chemical_formula_moiety 'C42 H88 O14 Ti1 Zr2'
_chemical_formula_sum 'C42 H88 O14 Ti Zr2'
_chemical_formula_weight 1047.48
_space_group_IT_number 14
_symmetry_cell_setting monoclinic
_symmetry_space_group_name_Hall '-P 2ybc'
_symmetry_space_group_name_H-M 'P 1 21/c 1'
_atom_sites_solution_hydrogens difmap
_atom_sites_solution_primary direct
_atom_sites_solution_secondary difmap
_cell_angle_alpha 90
_cell_angle_beta 102.299(11)
_cell_angle_gamma 90
_cell_formula_units_Z 4
_cell_length_a 12.926(3)
_cell_length_b 17.727(4)
_cell_length_c 23.144(5)
_cell_measurement_reflns_used 52
_cell_measurement_temperature 109
_cell_measurement_theta_max 10.36
_cell_measurement_theta_min 9.59
_cell_volume 5181.4(19)
_diffrn_ambient_temperature 109
_diffrn_detector_area_resol_mean ?
_diffrn_measured_fraction_theta_full 0
_diffrn_measured_fraction_theta_max 1
_diffrn_measurement_device_type 'refurbished Picker diffractometer'
_diffrn_measurement_method '\q/2\q scans'
_diffrn_radiation_type 'Mo K\a'
_diffrn_radiation_wavelength 0.71069
_diffrn_reflns_av_R_equivalents 0.043
_diffrn_reflns_limit_h_max 7
_diffrn_reflns_limit_h_min -15
_diffrn_reflns_limit_k_max 20
_diffrn_reflns_limit_k_min 0
_diffrn_reflns_limit_l_max 27
_diffrn_reflns_limit_l_min -27
_diffrn_reflns_number 10668
_diffrn_reflns_theta_full 0
_diffrn_reflns_theta_max 28.1275
_diffrn_reflns_theta_min 3.05174
_diffrn_standards_decay_% 5.5
_diffrn_standards_interval_count 133
_diffrn_standards_number 4
_exptl_absorpt_coefficient_mu 0.6015
_exptl_absorpt_correction_T_max ?
_exptl_absorpt_correction_T_min ?
_exptl_absorpt_correction_type none
_exptl_absorpt_process_details none
_exptl_crystal_colour colorless
_exptl_crystal_density_diffrn 1.343
_exptl_crystal_density_meas ?
_exptl_crystal_density_method 'not measured'
_exptl_crystal_description irregular
_exptl_crystal_F_000 2216
_exptl_crystal_size_max 0.50
_exptl_crystal_size_mid 0.40
_exptl_crystal_size_min 0.25
_refine_diff_density_max 0.86
_refine_diff_density_min -0.52
_refine_ls_abs_structure_details none
_refine_ls_abs_structure_Flack ?
_refine_ls_extinction_coef 0.00000000(3)
_refine_ls_extinction_expression
;
Larson, A. C. (1967).  Acta Cryst. 23, p. 664.  Eq. (3)
;
_refine_ls_extinction_method Zachariasen
_refine_ls_goodness_of_fit_ref 1.1078
_refine_ls_hydrogen_treatment mixed
_refine_ls_matrix_type full
_refine_ls_number_parameters 541
_refine_ls_number_reflns 9096
_refine_ls_R_factor_gt 0.0553
_refine_ls_shift/su_max 0.5598
_refine_ls_structure_factor_coef F
_refine_ls_weighting_details w^-1^=\s^2^(F)+(.07F)^2^
_refine_ls_weighting_scheme calc
_refine_ls_wR_factor_ref 0.0521
_reflns_number_gt 5996
_reflns_number_total 9096
_reflns_threshold_expression F>3.0\s(F)
_cod_original_sg_symbol_H-M 'P 21/c'
_cod_original_formula_sum 'C42 H88 O14 Ti1 Zr2'
_cod_database_code 5000320

loop_
_symmetry_equiv_pos_as_xyz
x,y,z
-x,1/2+y,1/2-z
x,1/2-y,1/2+z
-x,-y,-z

loop_
_atom_site_label
_atom_site_type_symbol
_atom_site_fract_x
_atom_site_fract_y
_atom_site_fract_z
_atom_site_U_iso_or_equiv
_atom_site_adp_type
_atom_site_occupancy
_atom_site_disorder_group
_atom_site_disorder_assembly
ZR1 ZR 0.99113(4) 0.13030(3) 0.15003(2) 0.01633(17) Uani 1 0 .
ZR2 ZR 1.25466(4) 0.11092(3) 0.23133(2) 0.01473(16) Uani 1 0 .
TI3 TI 1.44218(8) 0.12483(6) 0.35921(4) 0.0202(3) Uani 1 0 .
O4 O 0.9295(3) 0.1615(2) 0.06539(16) 0.0217(13) Uani 1 0 .
C5 C 0.9382(5) 0.2347(3) 0.0418(3) 0.0248(19) Uani 1 0 .
C6 C 1.0557(4) 0.2601(3) 0.0645(2) 0.0235(19) Uani 1 0 .
O7 O 1.0811(3) 0.2327(2) 0.12525(18) 0.0235(14) Uani 1 0 .
C8 C 0.9089(5) 0.2294(3) -0.0259(3) 0.029(2) Uani 1 0 .
C9 C 0.8602(5) 0.2864(3) 0.0635(3) 0.031(2) Uani 1 0 .
C10 C 1.1310(5) 0.2239(3) 0.0310(3) 0.030(2) Uani 1 0 .
C11 C 1.0701(5) 0.3459(3) 0.0660(3) 0.034(2) Uani 1 0 .
O12 O 0.9175(3) 0.1975(2) 0.19651(16) 0.0211(13) Uani 1 0 .
C13 C 0.9612(4) 0.2290(3) 0.2533(3) 0.0239(19) Uani 1 0 .
C14 C 1.0448(5) 0.1711(3) 0.2852(2) 0.0246(19) Uani 1 0 .
O15 O 1.1001(3) 0.14378(19) 0.24084(15) 0.0179(12) Uani 1 0 .
C16 C 0.8707(5) 0.2418(3) 0.2849(3) 0.032(2) Uani 1 0 .
C17 C 1.0109(5) 0.3047(3) 0.2439(3) 0.032(2) Uani 1 0 .
C18 C 0.9898(5) 0.1036(4) 0.3058(3) 0.034(2) Uani 1 0 .
C19 C 1.1244(5) 0.2052(4) 0.3369(3) 0.033(2) Uani 1 0 .
O20 O 1.3239(3) 0.03327(19) 0.19223(15) 0.0169(12) Uani 1 0 .
C21 C 1.2846(4) 0.0063(3) 0.1330(3) 0.0217(18) Uani 1 0 .
C22 C 1.1634(4) 0.0028(3) 0.1265(2) 0.0178(17) Uani 1 0 .
O23 O 1.1369(3) 0.07169(19) 0.15519(15) 0.0164(12) Uani 1 0 .
C24 C 1.3182(4) 0.0612(3) 0.0897(3) 0.0252(19) Uani 1 0 .
C25 C 1.3334(4) -0.0706(3) 0.1261(3) 0.0252(19) Uani 1 0 .
C26 C 1.1010(4) 0.0007(3) 0.0627(2) 0.0201(18) Uani 1 0 .
C27 C 1.1297(4) -0.0631(3) 0.1596(2) 0.0222(18) Uani 1 0 .
O28 O 1.2723(3) 0.20481(19) 0.18343(16) 0.0186(12) Uani 1 0 .
C29 C 1.3519(5) 0.2618(3) 0.2029(3) 0.0252(19) Uani 1 0 .
C30 C 1.4448(5) 0.2218(3) 0.2453(3) 0.026(2) Uani 1 0 .
O31 O 1.3917(3) 0.1691(2) 0.27818(16) 0.0196(12) Uani 1 0 .
C32 C 1.3028(5) 0.3224(3) 0.2351(3) 0.036(2) Uani 1 0 .
C33 C 1.3838(5) 0.2950(3) 0.1491(3) 0.035(2) Uani 1 0 .
C34 C 1.5151(5) 0.2755(3) 0.2874(3) 0.029(2) Uani 1 0 .
C35 C 1.5133(5) 0.1754(3) 0.2125(3) 0.028(2) Uani 1 0 .
O36 O 1.4468(3) 0.0465(2) 0.41172(17) 0.0272(14) Uani 1 0 .
C37 C 1.3595(4) -0.0026(3) 0.4111(3) 0.027(2) Uani 1 0 .
C38 C 1.3089(4) -0.0125(3) 0.3440(3) 0.0229(19) Uani 1 0 .
O39 O 1.3076(3) 0.0636(2) 0.31955(16) 0.0204(13) Uani 1 0 .
C40 C 1.2867(5) 0.0345(4) 0.4455(3) 0.036(2) Uani 1 0 .
C41 C 1.4027(5) -0.0770(4) 0.4410(3) 0.034(2) Uani 1 0 .
C42 C 1.1986(5) -0.0447(3) 0.3333(3) 0.032(2) Uani 1 0 .
C43 C 1.3775(5) -0.0620(3) 0.3135(3) 0.030(2) Uani 1 0 .
O44 O 0.8981(3) 0.0436(2) 0.14153(15) 0.0179(12) Uani 1 0 .
C45 C 0.8044(4) -0.0008(3) 0.1280(3) 0.0245(19) Uani 1 0 .
C46 C 0.7155(5) 0.0472(4) 0.0876(3) 0.031(2) Uani 1 0 .
O47 O 0.7495(3) 0.0693(3) 0.03609(18) 0.0318(15) Uani 1 0 .
C48 C 0.8270(5) -0.0709(4) 0.0961(3) 0.037(2) Uani 1 0 .
C49 C 0.7766(5) -0.0226(4) 0.1858(3) 0.042(2) Uani 1 0 .
C50 C 0.6144(5) 0.0011(4) 0.0646(3) 0.041(2) Uani 1 0 .
C51 C 0.6869(5) 0.1160(4) 0.1203(3) 0.039(2) Uani 1 0 .
O52 O 1.5783(3) 0.1140(2) 0.35537(17) 0.0266(13) Uani 1 0 .
C53 C 1.6614(5) 0.0600(4) 0.3762(3) 0.031(2) Uani 1 0 .
C54 C 1.6947(5) 0.0267(4) 0.3237(3) 0.045(3) Uani 1 0 .
C55 C 1.7504(5) 0.0995(4) 0.4171(3) 0.044(3) Uani 1 0 .
O56 O 1.4220(3) 0.2064(2) 0.40046(17) 0.0274(14) Uani 1 0 .
C57 C 1.4540(6) 0.2693(4) 0.4380(3) 0.041(3) Uani 1 0 .
C58 C 1.5708(6) 0.2689(4) 0.4609(3) 0.043(3) Uani 1 0 .
C59 C 1.3940(6) 0.2690(4) 0.4856(3) 0.052(3) Uani 1 0 .
H1 H 1.139(4) 0.238(3) 0.136(2) 0.009(15) Uiso 1 0 .
H2 H 0.8363 0.2416 -0.0396 0.0423 Uiso 1 0 .
H3 H 0.9511 0.2638 -0.0426 0.0423 Uiso 1 0 .
H4 H 0.9216 0.1796 -0.038 0.0423 Uiso 1 0 .
H5 H 0.8811 0.2927 0.1051 0.0429 Uiso 1 0 .
H6 H 0.8586 0.3343 0.0448 0.0429 Uiso 1 0 .
H7 H 0.7912 0.2647 0.0541 0.0429 Uiso 1 0 .
H8 H 1.1218 0.1708 0.0304 0.0423 Uiso 1 0 .
H9 H 1.1169 0.2425 -0.0086 0.0423 Uiso 1 0 .
H10 H 1.202 0.2359 0.0496 0.0423 Uiso 1 0 .
H11 H 1.14 0.3589 0.0623 0.045 Uiso 1 0 .
H12 H 1.0206 0.3689 0.0342 0.045 Uiso 1 0 .
H13 H 1.0584 0.3661 0.1024 0.045 Uiso 1 0 .
H14 H 0.8974 0.2413 0.3265 0.0439 Uiso 1 0 .
H15 H 0.838 0.2887 0.2733 0.0439 Uiso 1 0 .
H16 H 0.8199 0.2023 0.2747 0.0439 Uiso 1 0 .
H17 H 1.0304 0.3303 0.2808 0.0431 Uiso 1 0 .
H18 H 1.0719 0.2966 0.2282 0.0431 Uiso 1 0 .
H19 H 0.9612 0.3344 0.2173 0.0431 Uiso 1 0 .
H20 H 0.9612 0.1176 0.3387 0.046 Uiso 1 0 .
H21 H 0.9338 0.0871 0.2744 0.046 Uiso 1 0 .
H22 H 1.039 0.0637 0.3165 0.046 Uiso 1 0 .
H23 H 1.1732 0.1676 0.3547 0.0462 Uiso 1 0 .
H24 H 1.1614 0.2453 0.3231 0.0462 Uiso 1 0 .
H25 H 1.0877 0.2242 0.3654 0.0462 Uiso 1 0 .
H26 H 1.3934 0.0639 0.0972 0.0374 Uiso 1 0 .
H27 H 1.2919 0.0446 0.0504 0.0374 Uiso 1 0 .
H28 H 1.2905 0.1101 0.0947 0.0374 Uiso 1 0 .
H29 H 1.3267 -0.1021 0.1586 0.038 Uiso 1 0 .
H30 H 1.2978 -0.0935 0.0904 0.038 Uiso 1 0 .
H31 H 1.4063 -0.0648 0.1258 0.038 Uiso 1 0 .
H32 H 1.1007 0.0496 0.0456 0.0322 Uiso 1 0 .
H33 H 1.1335 -0.0339 0.0405 0.0322 Uiso 1 0 .
H34 H 1.0304 -0.0147 0.0616 0.0322 Uiso 1 0 .
H35 H 1.0549 -0.0619 0.1563 0.0339 Uiso 1 0 .
H36 H 1.1482 -0.1092 0.1432 0.0339 Uiso 1 0 .
H37 H 1.1639 -0.0607 0.2002 0.0339 Uiso 1 0 .
H38 H 1.3452 0.3666 0.2389 0.0468 Uiso 1 0 .
H39 H 1.2337 0.3335 0.2133 0.0468 Uiso 1 0 .
H40 H 1.299 0.3045 0.2733 0.0468 Uiso 1 0 .
H41 H 1.4457 0.3249 0.161 0.0465 Uiso 1 0 .
H42 H 1.3975 0.2555 0.1241 0.0465 Uiso 1 0 .
H43 H 1.3278 0.3257 0.128 0.0465 Uiso 1 0 .
H44 H 1.5659 0.2476 0.3147 0.042 Uiso 1 0 .
H45 H 1.5492 0.3089 0.2657 0.042 Uiso 1 0 .
H46 H 1.4721 0.3038 0.3086 0.042 Uiso 1 0 .
H47 H 1.5589 0.1432 0.2396 0.0396 Uiso 1 0 .
H48 H 1.4694 0.1453 0.1831 0.0396 Uiso 1 0 .
H49 H 1.5549 0.2081 0.1942 0.0396 Uiso 1 0 .
H50 H 1.3268 0.0523 0.4823 0.0495 Uiso 1 0 .
H51 H 1.2516 0.0758 0.4235 0.0495 Uiso 1 0 .
H52 H 1.2357 -0.001 0.4526 0.0495 Uiso 1 0 .
H53 H 1.3464 -0.1117 0.4395 0.0459 Uiso 1 0 .
H54 H 1.4534 -0.0976 0.4211 0.0459 Uiso 1 0 .
H55 H 1.4358 -0.0675 0.4812 0.0459 Uiso 1 0 .
H56 H 1.1569 -0.0171 0.3553 0.0431 Uiso 1 0 .
H57 H 1.1668 -0.0419 0.2924 0.0431 Uiso 1 0 .
H58 H 1.2018 -0.0961 0.3455 0.0431 Uiso 1 0 .
H59 H 1.3718 -0.1133 0.3248 0.0427 Uiso 1 0 .
H60 H 1.3542 -0.0579 0.2717 0.0427 Uiso 1 0 .
H61 H 1.4492 -0.0465 0.3246 0.0427 Uiso 1 0 .
H62 H 0.811(4) 0.100(3) 0.040(2) 0.022(16) Uiso 1 0 .
H63 H 0.7649 -0.1014 0.0873 0.0492 Uiso 1 0 .
H64 H 0.8475 -0.0577 0.0605 0.0492 Uiso 1 0 .
H65 H 0.8824 -0.0986 0.1208 0.0492 Uiso 1 0 .
H66 H 0.7686 0.0215 0.2073 0.0531 Uiso 1 0 .
H67 H 0.7124 -0.0504 0.1778 0.0531 Uiso 1 0 .
H68 H 0.8318 -0.0529 0.2076 0.0531 Uiso 1 0 .
H69 H 0.5648 0.0308 0.0378 0.0527 Uiso 1 0 .
H70 H 0.6314 -0.0427 0.0446 0.0527 Uiso 1 0 .
H71 H 0.5842 -0.0139 0.0967 0.0527 Uiso 1 0 .
H72 H 0.7483 0.1455 0.134 0.0506 Uiso 1 0 .
H73 H 0.6353 0.1451 0.0943 0.0506 Uiso 1 0 .
H74 H 0.6587 0.0999 0.153 0.0506 Uiso 1 0 .
H75 H 1.6346 0.0211 0.3971 0.0438 Uiso 1 0 .
H76 H 1.6367 0.0012 0.2998 0.0569 Uiso 1 0 .
H77 H 1.7179 0.0661 0.3016 0.0569 Uiso 1 0 .
H78 H 1.7511 -0.0075 0.3369 0.0569 Uiso 1 0 .
H79 H 1.8069 0.0651 0.4292 0.0557 Uiso 1 0 .
H80 H 1.7738 0.1405 0.3965 0.0557 Uiso 1 0 .
H81 H 1.7264 0.1178 0.4502 0.0557 Uiso 1 0 .
H82 H 1.4367 0.3142 0.4152 0.0528 Uiso 1 0 .
H83 H 1.5895 0.225 0.4845 0.0549 Uiso 1 0 .
H84 H 1.6056 0.2687 0.429 0.0549 Uiso 1 0 .
H85 H 1.5904 0.3125 0.4846 0.0549 Uiso 1 0 .
H86 H 1.423 0.3056 0.5146 0.0632 Uiso 1 0 .
H87 H 1.3221 0.2805 0.4695 0.0632 Uiso 1 0 .
H88 H 1.3991 0.2204 0.5034 0.0632 Uiso 1 0 .

loop_
_atom_type_symbol
_atom_type_description
_atom_type_scat_dispersion_real
_atom_type_scat_dispersion_imag
_atom_type_scat_source
ZR Zr -2.965 0.56 'International Tables Vol. IV (1974) Table 2.2B'
TI Ti 0.248 0.446 'International Tables Vol. IV (1974) Table 2.2B'
O O 0.008 0.006 'International Tables Vol. IV (1974) Table 2.2B'
C C 0.002 0.002 'International Tables Vol. IV (1974) Table 2.2B'
H H 0 0 'International Tables Vol. IV (1974) Table 2.2B'
